data_4328360
loop_
_publ_author_name
'Ping Cui'
'Lijun Ren'
'Zhi Chen'
'Huancheng Hu'
'Bin Zhao'
'Wei Shi'
'Peng Cheng'

_publ_section_title
;
 Temperature-Controlled Chiral and Achiral Copper Tetrazolate
 Metal-Organic Frameworks: Syntheses, Structures, and I2 Adsorption
;
_journal_name_full 'Inorganic Chemistry'
_journal_page_first 2303
_journal_page_last 2310
_journal_paper_doi 10.1021/ic2023105
_journal_volume 51
_journal_year 2012
_chemical_formula_sum 'C6 H9 Cu N8 O1.5'
_chemical_formula_weight 280.75
_chemical_name_systematic
; 
 ? 
;
_space_group_IT_number 76
_symmetry_cell_setting tetragonal
_symmetry_space_group_name_Hall 'P 4w'
_symmetry_space_group_name_H-M 'P 41'
_atom_sites_solution_hydrogens geom
_atom_sites_solution_primary direct
_atom_sites_solution_secondary difmap
_audit_creation_method SHELXL-97
_cell_angle_alpha 90.00
_cell_angle_beta 90.00
_cell_angle_gamma 90.00
_cell_formula_units_Z 4
_cell_length_a 12.2996(3)
_cell_length_b 12.2996(3)
_cell_length_c 7.9073(3)
_cell_measurement_reflns_used 1611
_cell_measurement_temperature 120(2)
_cell_measurement_theta_max 29.0219
_cell_measurement_theta_min 2.5686
_cell_volume 1196.22(6)
_computing_cell_refinement
;
CrysAlisPro, Oxford Diffraction Ltd.,
Version 1.171.33.48 (release 15-09-2009 CrysAlis171 .NET)
(compiled Sep 15 2009,11:49:04)
;
_computing_data_collection
;
CrysAlisPro, Oxford Diffraction Ltd.,
Version 1.171.33.48 (release 15-09-2009 CrysAlis171 .NET)
(compiled Sep 15 2009,11:49:04)
;
_computing_data_reduction
;
CrysAlisPro, Oxford Diffraction Ltd.,
Version 1.171.33.48 (release 15-09-2009 CrysAlis171 .NET)
(compiled Sep 15 2009,11:49:04)
;
_computing_molecular_graphics 'Bruker SHELXTL'
_computing_publication_material 'Bruker SHELXTL'
_computing_structure_refinement 'SHELXL-97 (Sheldrick, 1997)'
_computing_structure_solution 'SHELXS-97 (Sheldrick, 1990)'
_diffrn_ambient_temperature 120(2)
_diffrn_detector_area_resol_mean 16.2116
_diffrn_measured_fraction_theta_full 0.998
_diffrn_measured_fraction_theta_max 0.998
_diffrn_measurement_device_type 'SuperNova, Single source at offset), Eos'
_diffrn_measurement_method '\w scans'
_diffrn_radiation_monochromator graphite
_diffrn_radiation_source 'fine-focus sealed tube'
_diffrn_radiation_type MoK\a
_diffrn_radiation_wavelength 0.71073
_diffrn_reflns_av_R_equivalents 0.0303
_diffrn_reflns_av_sigmaI/netI 0.0624
_diffrn_reflns_limit_h_max 14
_diffrn_reflns_limit_h_min -10
_diffrn_reflns_limit_k_max 13
_diffrn_reflns_limit_k_min -6
_diffrn_reflns_limit_l_max 8
_diffrn_reflns_limit_l_min -9
_diffrn_reflns_number 2514
_diffrn_reflns_theta_full 25.00
_diffrn_reflns_theta_max 25.00
_diffrn_reflns_theta_min 3.06
_exptl_absorpt_coefficient_mu 1.826
_exptl_absorpt_correction_T_max 0.5287
_exptl_absorpt_correction_T_min 0.3229
_exptl_absorpt_correction_type multi-scan
_exptl_absorpt_process_details
;
CrysAlisPro, Oxford Diffraction Ltd.,
Version 1.171.33.48 (release 15-09-2009 CrysAlis171 .NET)
(compiled Sep 15 2009,11:49:04)
empirical absorption correction using spherical harmonics,
 implemented in SCALE3 ABSPACK scaling algorithm.
;
_exptl_crystal_colour blue
_exptl_crystal_density_diffrn 1.559
_exptl_crystal_description needle
_exptl_crystal_F_000 568
_exptl_crystal_size_max 0.60
_exptl_crystal_size_mid 0.60
_exptl_crystal_size_min 0.40
_refine_diff_density_max 0.532
_refine_diff_density_min -0.405
_refine_diff_density_rms 0.095
_refine_ls_abs_structure_details 'Flack H D (1983), Acta Cryst. A39, 876-881'
_refine_ls_abs_structure_Flack 0.01(3)
_refine_ls_extinction_method none
_refine_ls_goodness_of_fit_ref 1.030
_refine_ls_hydrogen_treatment constr
_refine_ls_matrix_type full
_refine_ls_number_parameters 154
_refine_ls_number_reflns 1876
_refine_ls_number_restraints 1
_refine_ls_restrained_S_all 1.030
_refine_ls_R_factor_all 0.0471
_refine_ls_R_factor_gt 0.0406
_refine_ls_shift/su_max 0.000
_refine_ls_shift/su_mean 0.000
_refine_ls_structure_factor_coef Fsqd
_refine_ls_weighting_details 'calc w=1/[\s^2^(Fo^2^)+(0.0606P)^2^+0.0000P] where P=(Fo^2^+2Fc^2^)/3'
_refine_ls_weighting_scheme calc
_refine_ls_wR_factor_gt 0.1021
_refine_ls_wR_factor_ref 0.1045
_reflns_number_gt 1684
_reflns_number_total 1876
_reflns_threshold_expression >2sigma(I)
_cod_data_source_file ic2023105_si_001_01.cif
_cod_data_source_block 1a
_cod_original_formula_sum 'C6 H9 Cu N8 O1.50'
_cod_database_code 4328360

loop_
_symmetry_equiv_pos_as_xyz
'x, y, z'
'-y, x, z+1/4'
'-x, -y, z+1/2'
'y, -x, z+3/4'

loop_
_atom_site_label
_atom_site_type_symbol
_atom_site_fract_x
_atom_site_fract_y
_atom_site_fract_z
_atom_site_U_iso_or_equiv
_atom_site_adp_type
_atom_site_occupancy
_atom_site_symmetry_multiplicity
_atom_site_calc_flag
_atom_site_refinement_flags
Cu1 Cu 0.67645(5) 0.98460(5) 0.65243(8) 0.0124(2) Uani 1 1 d .
C1 C 0.8545(5) 0.8344(5) 0.7333(7) 0.0143(14) Uani 1 1 d .
C2 C 0.8832(5) 0.8236(5) 0.5503(7) 0.0165(14) Uani 1 1 d .
H2A H 0.9459 0.7762 0.5398 0.020 Uiso 1 1 calc R
H2B H 0.9035 0.8944 0.5067 0.020 Uiso 1 1 calc R
C3 C 0.7908(5) 0.7780(5) 0.4434(7) 0.0236(15) Uani 1 1 d .
H3A H 0.8146 0.7706 0.3270 0.028 Uiso 1 1 calc R
H3B H 0.7707 0.7066 0.4848 0.028 Uiso 1 1 calc R
C4 C 0.6162(5) 0.8159(5) 0.3346(8) 0.0217(14) Uani 1 1 d .
H4A H 0.6097 0.7373 0.3353 0.026 Uiso 1 1 calc R
H4B H 0.6359 0.8384 0.2211 0.026 Uiso 1 1 calc R
C5 C 0.5086(5) 0.8666(5) 0.3833(9) 0.0182(13) Uani 1 1 d .
H5A H 0.4533 0.8417 0.3050 0.022 Uiso 1 1 calc R
H5B H 0.4886 0.8412 0.4952 0.022 Uiso 1 1 calc R
C6 C 0.5095(4) 0.9886(5) 0.3838(8) 0.0113(11) Uani 1 1 d .
N1 N 0.7746(4) 0.8989(4) 0.7894(6) 0.0140(11) Uani 1 1 d .
N2 N 0.7741(4) 0.8913(4) 0.9613(6) 0.0159(11) Uani 1 1 d .
N3 N 0.8530(4) 0.8271(4) 1.0061(6) 0.0201(13) Uani 1 1 d .
N4 N 0.9047(4) 0.7886(4) 0.8636(5) 0.0149(11) Uani 1 1 d .
N5 N 0.5782(4) 1.0468(4) 0.4840(6) 0.0158(11) Uani 1 1 d .
N6 N 0.5565(4) 1.1523(4) 0.4543(6) 0.0157(12) Uani 1 1 d .
N7 N 0.4784(4) 1.1573(4) 0.3429(6) 0.0180(12) Uani 1 1 d .
N8 N 0.4490(4) 1.0547(4) 0.2987(6) 0.0130(11) Uani 1 1 d .
O1 O 0.6991(3) 0.8487(3) 0.4509(5) 0.0167(9) Uani 1 1 d .
O2 O 0.6142(6) 0.5235(6) 0.4485(10) 0.0191(19) Uani 0.50 1 d P

loop_
_atom_site_aniso_label
_atom_site_aniso_U_11
_atom_site_aniso_U_22
_atom_site_aniso_U_33
_atom_site_aniso_U_23
_atom_site_aniso_U_13
_atom_site_aniso_U_12
Cu1 0.0109(4) 0.0137(4) 0.0125(3) 0.0019(3) -0.0004(3) 0.0000(3)
C1 0.007(3) 0.019(3) 0.018(3) -0.001(3) 0.001(3) -0.001(3)
C2 0.018(3) 0.020(3) 0.012(3) 0.000(3) -0.001(3) 0.003(3)
C3 0.027(3) 0.029(4) 0.014(3) -0.001(3) 0.003(3) 0.014(3)
C4 0.028(4) 0.018(3) 0.019(3) -0.001(3) -0.003(3) 0.001(3)
C5 0.024(3) 0.014(3) 0.016(3) 0.006(3) -0.009(3) 0.001(2)
C6 0.010(3) 0.017(3) 0.007(3) -0.003(3) 0.002(2) 0.000(2)
N1 0.012(3) 0.018(3) 0.012(2) 0.001(2) -0.002(2) 0.000(2)
N2 0.016(3) 0.021(3) 0.010(2) 0.000(2) 0.001(2) 0.006(2)
N3 0.018(3) 0.023(3) 0.019(3) 0.003(2) -0.002(2) 0.005(3)
N4 0.017(3) 0.018(3) 0.009(3) 0.001(2) 0.000(2) 0.004(2)
N5 0.014(3) 0.018(3) 0.016(3) 0.003(2) 0.002(2) 0.001(2)
N6 0.018(3) 0.012(3) 0.017(3) 0.003(2) -0.003(2) 0.002(2)
N7 0.016(3) 0.020(3) 0.019(3) 0.000(2) -0.002(2) 0.002(2)
N8 0.012(2) 0.015(3) 0.013(3) -0.003(2) -0.002(2) 0.002(2)
O1 0.018(2) 0.017(2) 0.016(2) -0.0051(17) -0.0062(17) 0.0064(18)
O2 0.011(4) 0.021(4) 0.026(5) 0.001(4) -0.008(4) 0.004(4)

loop_
_atom_type_symbol
_atom_type_description
_atom_type_scat_dispersion_real
_atom_type_scat_dispersion_imag
_atom_type_scat_source
C C 0.0033 0.0016 'International Tables Vol C Tables 4.2.6.8 and 6.1.1.4'
H H 0.0000 0.0000 'International Tables Vol C Tables 4.2.6.8 and 6.1.1.4'
O O 0.0106 0.0060 'International Tables Vol C Tables 4.2.6.8 and 6.1.1.4'
N N 0.0061 0.0033 'International Tables Vol C Tables 4.2.6.8 and 6.1.1.4'
Cu Cu 0.3201 1.2651 'International Tables Vol C Tables 4.2.6.8 and 6.1.1.4'

loop_
_geom_angle_atom_site_label_1
_geom_angle_atom_site_label_2
_geom_angle_atom_site_label_3
_geom_angle
_geom_angle_site_symmetry_1
_geom_angle_site_symmetry_3
N1 Cu1 N5 168.8(2) . .
N1 Cu1 N4 91.6(2) . 4_574
N5 Cu1 N4 93.3(2) . 4_574
N1 Cu1 N8 91.5(2) . 3_675
N5 Cu1 N8 90.65(19) . 3_675
N4 Cu1 N8 143.64(19) 4_574 3_675
N1 Cu1 O1 85.26(17) . .
N5 Cu1 O1 83.59(17) . .
N4 Cu1 O1 107.91(17) 4_574 .
N8 Cu1 O1 108.46(17) 3_675 .
N4 C1 N1 109.6(5) . .
N4 C1 C2 127.1(5) . .
N1 C1 C2 123.2(5) . .
C1 C2 C3 113.2(5) . .
C1 C2 H2A 108.9 . .
C3 C2 H2A 108.9 . .
C1 C2 H2B 108.9 . .
C3 C2 H2B 108.9 . .
H2A C2 H2B 107.8 . .
O1 C3 C2 110.1(5) . .
O1 C3 H3A 109.6 . .
C2 C3 H3A 109.6 . .
O1 C3 H3B 109.6 . .
C2 C3 H3B 109.6 . .
H3A C3 H3B 108.2 . .
O1 C4 C5 110.0(5) . .
O1 C4 H4A 109.7 . .
C5 C4 H4A 109.7 . .
O1 C4 H4B 109.7 . .
C5 C4 H4B 109.7 . .
H4A C4 H4B 108.2 . .
C6 C5 C4 114.0(5) . .
C6 C5 H5A 108.8 . .
C4 C5 H5A 108.8 . .
C6 C5 H5B 108.8 . .
C4 C5 H5B 108.8 . .
H5A C5 H5B 107.7 . .
N8 C6 N5 109.3(5) . .
N8 C6 C5 128.6(5) . .
N5 C6 C5 122.1(5) . .
C1 N1 N2 107.0(5) . .
C1 N1 Cu1 126.5(4) . .
N2 N1 Cu1 126.4(4) . .
N3 N2 N1 108.1(5) . .
N2 N3 N4 109.3(4) . .
C1 N4 N3 105.9(4) . .
C1 N4 Cu1 138.0(4) . 2_755
N3 N4 Cu1 115.8(3) . 2_755
N6 N5 C6 106.4(5) . .
N6 N5 Cu1 128.2(4) . .
C6 N5 Cu1 125.1(4) . .
N7 N6 N5 108.0(5) . .
N6 N7 N8 109.0(5) . .
C6 N8 N7 107.3(5) . .
C6 N8 Cu1 126.7(4) . 3_674
N7 N8 Cu1 125.6(4) . 3_674
C3 O1 C4 111.4(4) . .
C3 O1 Cu1 124.1(3) . .
C4 O1 Cu1 123.9(3) . .

loop_
_geom_bond_atom_site_label_1
_geom_bond_atom_site_label_2
_geom_bond_distance
_geom_bond_site_symmetry_2
Cu1 N1 1.934(5) .
Cu1 N5 1.954(5) .
Cu1 N4 1.962(5) 4_574
Cu1 N8 1.988(5) 3_675
Cu1 O1 2.326(4) .
C1 N4 1.327(7) .
C1 N1 1.339(8) .
C1 C2 1.495(8) .
C2 C3 1.523(9) .
C2 H2A 0.9700 .
C2 H2B 0.9700 .
C3 O1 1.426(7) .
C3 H3A 0.9700 .
C3 H3B 0.9700 .
C4 O1 1.431(7) .
C4 C5 1.513(8) .
C4 H4A 0.9700 .
C4 H4B 0.9700 .
C5 C6 1.502(8) .
C5 H5A 0.9700 .
C5 H5B 0.9700 .
C6 N8 1.291(8) .
C6 N5 1.361(8) .
N1 N2 1.362(7) .
N2 N3 1.300(7) .
N3 N4 1.378(7) .
N4 Cu1 1.962(5) 2_755
N5 N6 1.346(6) .
N6 N7 1.304(7) .
N7 N8 1.359(7) .
N8 Cu1 1.988(5) 3_674

loop_
_geom_torsion_atom_site_label_1
_geom_torsion_atom_site_label_2
_geom_torsion_atom_site_label_3
_geom_torsion_atom_site_label_4
_geom_torsion
_geom_torsion_site_symmetry_1
_geom_torsion_site_symmetry_4
N4 C1 C2 C3 121.7(6) . .
N1 C1 C2 C3 -62.0(9) . .
C1 C2 C3 O1 61.1(7) . .
O1 C4 C5 C6 60.1(7) . .
C4 C5 C6 N8 121.9(7) . .
C4 C5 C6 N5 -59.4(8) . .
N4 C1 N1 N2 -1.1(7) . .
C2 C1 N1 N2 -177.9(6) . .
N4 C1 N1 Cu1 180.0(4) . .
C2 C1 N1 Cu1 3.1(9) . .
N5 Cu1 N1 C1 37.8(13) . .
N4 Cu1 N1 C1 -77.6(5) 4_574 .
N8 Cu1 N1 C1 138.7(5) 3_675 .
O1 Cu1 N1 C1 30.3(5) . .
N5 Cu1 N1 N2 -141.0(9) . .
N4 Cu1 N1 N2 103.7(5) 4_574 .
N8 Cu1 N1 N2 -40.1(5) 3_675 .
O1 Cu1 N1 N2 -148.5(5) . .
C1 N1 N2 N3 1.8(7) . .
Cu1 N1 N2 N3 -179.3(4) . .
N1 N2 N3 N4 -1.8(6) . .
N1 C1 N4 N3 0.0(6) . .
C2 C1 N4 N3 176.7(7) . .
N1 C1 N4 Cu1 172.1(4) . 2_755
C2 C1 N4 Cu1 -11.3(11) . 2_755
N2 N3 N4 C1 1.2(6) . .
N2 N3 N4 Cu1 -173.0(4) . 2_755
N8 C6 N5 N6 -0.4(6) . .
C5 C6 N5 N6 -179.3(5) . .
N8 C6 N5 Cu1 174.0(4) . .
C5 C6 N5 Cu1 -4.9(8) . .
N1 Cu1 N5 N6 -156.2(9) . .
N4 Cu1 N5 N6 -41.0(5) 4_574 .
N8 Cu1 N5 N6 102.9(5) 3_675 .
O1 Cu1 N5 N6 -148.6(5) . .
N1 Cu1 N5 C6 30.7(13) . .
N4 Cu1 N5 C6 146.0(5) 4_574 .
N8 Cu1 N5 C6 -70.2(5) 3_675 .
O1 Cu1 N5 C6 38.3(5) . .
C6 N5 N6 N7 0.4(6) . .
Cu1 N5 N6 N7 -173.7(4) . .
N5 N6 N7 N8 -0.3(6) . .
N5 C6 N8 N7 0.2(6) . .
C5 C6 N8 N7 179.0(6) . .
N5 C6 N8 Cu1 -172.6(4) . 3_674
C5 C6 N8 Cu1 6.2(9) . 3_674
N6 N7 N8 C6 0.0(6) . .
N6 N7 N8 Cu1 173.0(4) . 3_674
C2 C3 O1 C4 172.3(5) . .
C2 C3 O1 Cu1 -15.8(6) . .
C5 C4 O1 C3 161.5(5) . .
C5 C4 O1 Cu1 -10.5(6) . .
N1 Cu1 O1 C3 -23.5(4) . .
N5 Cu1 O1 C3 158.0(4) . .
N4 Cu1 O1 C3 66.6(4) 4_574 .
N8 Cu1 O1 C3 -113.5(4) 3_675 .
N1 Cu1 O1 C4 147.4(4) . .
N5 Cu1 O1 C4 -31.1(4) . .
N4 Cu1 O1 C4 -122.5(4) 4_574 .
N8 Cu1 O1 C4 57.4(4) 3_675 .
